data_7122959
loop_
_publ_author_name
'Li, Shujun'
'Zhao, Yue'
'Qi, Huihui'
'Zhou, Yanfang'
'Liu, Shuxia'
'Ma, Xiaoming'
'Zhang, Jie'
'Chen, Xuenian'

_publ_section_title
;
 Boronic acid derivatized lanthanide--polyoxometalates with novel
 B--OH--Ln and B--O--Nb bridges
;
_journal_name_full 'Chemical Communications'
_journal_paper_doi 10.1039/C8CC09872G
_journal_year 2019
_chemical_formula_moiety 'C20 H16 B4 Er2.15 N4 Nb3 O81.05 P2 W15, Er0.85 O6.45, 17.75(O)'
_chemical_formula_sum 'C20 H16 B4 Er3 N4 Na0.5 Nb3 O104.75 P2 W15'
_chemical_formula_weight 5643.30
_space_group_crystal_system triclinic
_space_group_IT_number 2
_space_group_name_Hall '-P 1'
_space_group_name_H-M_alt 'P -1'
_symmetry_space_group_name_Hall '-P 1'
_symmetry_space_group_name_H-M 'P -1'
_atom_sites_solution_hydrogens geom
_audit_creation_date 2018-06-01
_audit_creation_method
;
Olex2 1.2-alpha
(compiled 2018.04.18 svn.r3501 for OlexSys, GUI svn.r5497)
;
_audit_update_record
;
2018-06-15 deposited with the CCDC.
2019-02-04 downloaded from the CCDC.
;
_cell_angle_alpha 72.5180(10)
_cell_angle_beta 72.2610(10)
_cell_angle_gamma 87.635(2)
_cell_formula_units_Z 2
_cell_length_a 17.8960(3)
_cell_length_b 18.9430(3)
_cell_length_c 18.9630(3)
_cell_measurement_reflns_used 28660
_cell_measurement_temperature 100.00(10)
_cell_measurement_theta_max 71.8460
_cell_measurement_theta_min 4.0500
_cell_volume 5831.13(17)
_computing_cell_refinement 'CrysAlisPro 1.171.38.43f (Rigaku OD, 2015)'
_computing_data_collection 'CrysAlisPro 1.171.38.43f (Rigaku OD, 2015)'
_computing_data_reduction 'CrysAlisPro 1.171.38.43f (Rigaku OD, 2015)'
_computing_molecular_graphics 'Olex2 (Dolomanov et al., 2009)'
_computing_publication_material 'Olex2 (Dolomanov et al., 2009)'
_computing_structure_refinement 'ShelXL (Sheldrick, 2015)'
_diffrn_ambient_environment N~2~
_diffrn_ambient_temperature 100.00(10)
_diffrn_detector 'CCD plate'
_diffrn_detector_area_resol_mean 8.0528
_diffrn_detector_type EosS2
_diffrn_measured_fraction_theta_full 0.999
_diffrn_measured_fraction_theta_max 0.980
_diffrn_measurement_details
;
List of Runs (angles in degrees, time in seconds):

  # Type    Start    End  Width  t~exp~   \w     \q     \k     \f   Frames
#--------------------------------------------------------------------------
  1  \w    -70.00  30.00   0.25    1.00    --    0.00 -77.00  60.00  400
  2  \w    -21.00  69.00   0.25    1.00    --    0.00  57.00-180.00  360
  3  \w    -21.00  69.00   0.25    1.00    --    0.00  57.00-120.00  360
  4  \w   -127.00 -79.00   0.25    2.00    --  -55.27 -99.00 120.00  192
  5  \w    -85.00  15.00   0.25    2.00    --  -55.27  77.00 -60.00  400
  6  \w    -77.00  14.00   0.25    2.00    --  -55.27  57.00-120.00  364
  7  \w   -127.00 -73.00   0.25    2.00    --  -55.27-125.00-150.00  216
  8  \w     34.00 124.00   0.25    2.00    --   55.27  57.00 120.00  360
  9  \w     30.00 128.00   0.25    2.00    --   55.27  38.00-180.00  392
 10  \w    -17.00  81.00   0.25    2.00    --   55.27 -38.00   0.00  392
 11  \w     23.00 113.00   0.25    2.00    --   55.27-125.00  60.00  360
 12  \w     34.00 124.00   0.25    2.00    --   55.27  57.00 150.00  360
 13  \w     40.00 132.00   0.25    7.00    --  110.54 -50.00-150.00  368
 14  \w     38.00 115.00   0.25    7.00    --  110.54-111.00-180.00  308
 15  \w     38.00 145.00   0.25    7.00    --  110.54 -25.00  60.00  428
 16  \w     39.00 149.00   0.25    7.00    --  110.54 -92.00-150.00  440
 17  \w     40.00 141.00   0.25    7.00    --  110.54 -77.00   0.00  404
 18  \w    100.00 178.00   0.25    7.00    --  110.54 111.00-180.00  312
 19  \w     89.00 178.00   0.25    7.00    --  110.54  50.00 150.00  356
 20  \w     39.00 102.00   0.25    7.00    --  110.54-111.00 120.00  252
 21  \w     61.00  87.00   0.25    7.00    --  110.54 -64.00-180.00  104
 22  \w     72.00  98.00   0.25    7.00    --  110.54 178.00  60.00  104
 23  \w     96.00 169.00   0.25    7.00    --  110.54  38.00 -60.00  292
 24  \w     39.00 139.00   0.25    7.00    --  110.54 -25.00 -30.00  400
 25  \w     38.00 112.00   0.25    7.00    --  110.54-111.00  30.00  296
 26  \w    111.00 157.00   0.25    7.00    --  110.54 111.00 -60.00  184
 27  \w     42.00 143.00   0.25    7.00    --  110.54 -25.00 120.00  404
;
_diffrn_measurement_device 'four-circle diffractometer'
_diffrn_measurement_device_type 'SuperNova, Dual, Cu at zero, EosS2'
_diffrn_measurement_method '\w scans'
_diffrn_orient_matrix_type 'CrysAlisPro convention (1999,Acta A55,543-557)'
_diffrn_orient_matrix_UB_11 0.0217243000
_diffrn_orient_matrix_UB_12 -0.0555831000
_diffrn_orient_matrix_UB_13 0.0678749000
_diffrn_orient_matrix_UB_21 0.0578543000
_diffrn_orient_matrix_UB_22 -0.0344921000
_diffrn_orient_matrix_UB_23 -0.0575336000
_diffrn_orient_matrix_UB_31 0.0661426000
_diffrn_orient_matrix_UB_32 0.0548925000
_diffrn_orient_matrix_UB_33 -0.0095298000
_diffrn_radiation_monochromator mirror
_diffrn_radiation_probe x-ray
_diffrn_radiation_type CuK\a
_diffrn_radiation_wavelength 1.54184
_diffrn_reflns_av_R_equivalents 0.0331
_diffrn_reflns_av_unetI/netI 0.0414
_diffrn_reflns_Laue_measured_fraction_full 0.999
_diffrn_reflns_Laue_measured_fraction_max 0.980
_diffrn_reflns_limit_h_max 22
_diffrn_reflns_limit_h_min -15
_diffrn_reflns_limit_k_max 23
_diffrn_reflns_limit_k_min -21
_diffrn_reflns_limit_l_max 23
_diffrn_reflns_limit_l_min -22
_diffrn_reflns_number 54816
_diffrn_reflns_point_group_measured_fraction_full 0.999
_diffrn_reflns_point_group_measured_fraction_max 0.980
_diffrn_reflns_theta_full 67.684
_diffrn_reflns_theta_max 72.117
_diffrn_reflns_theta_min 3.470
_diffrn_source 'micro-focus sealed X-ray tube'
_diffrn_source_type 'SuperNova (Cu) X-ray Source'
_exptl_absorpt_coefficient_mu 33.933
_exptl_absorpt_correction_T_max 1.00000
_exptl_absorpt_correction_T_min 0.74162
_exptl_absorpt_correction_type multi-scan
_exptl_absorpt_process_details
;
CrysAlisPro 1.171.38.43f (Rigaku Oxford Diffraction, 2015)
Empirical absorption correction using spherical harmonics,
 implemented in SCALE3 ABSPACK scaling algorithm.
;
_exptl_crystal_colour 'clear light colourless'
_exptl_crystal_colour_lustre clear
_exptl_crystal_colour_modifier light
_exptl_crystal_colour_primary colourless
_exptl_crystal_density_diffrn 3.214
_exptl_crystal_description block
_exptl_crystal_F_000 4989
_exptl_crystal_size_max 0.13
_exptl_crystal_size_mid 0.11
_exptl_crystal_size_min 0.09
_refine_diff_density_max 3.081
_refine_diff_density_min -3.457
_refine_diff_density_rms 0.292
_refine_ls_extinction_method none
_refine_ls_goodness_of_fit_ref 1.079
_refine_ls_hydrogen_treatment constr
_refine_ls_matrix_type full
_refine_ls_number_parameters 1484
_refine_ls_number_reflns 22525
_refine_ls_number_restraints 75
_refine_ls_restrained_S_all 1.078
_refine_ls_R_factor_all 0.0453
_refine_ls_R_factor_gt 0.0376
_refine_ls_shift/su_max 0.002
_refine_ls_shift/su_mean 0.000
_refine_ls_structure_factor_coef Fsqd
_refine_ls_weighting_details 'w=1/[\s^2^(Fo^2^)+(0.0191P)^2^+186.7926P] where P=(Fo^2^+2Fc^2^)/3'
_refine_ls_weighting_scheme calc
_refine_ls_wR_factor_gt 0.0954
_refine_ls_wR_factor_ref 0.0988
_reflns_Friedel_coverage 0.000
_reflns_number_gt 19983
_reflns_number_total 22525
_reflns_threshold_expression 'I > 2\s(I)'
_cod_data_source_file c8cc09872g2.cif
_cod_data_source_block pqp20170322
_cod_original_formula_sum 'C20 H16 B4 Er3 N4 Na0.50 Nb3 O104.75 P2 W15'
_cod_database_code 7122959
_shelx_shelxl_version_number 2014/7
_chemical_oxdiff_formula 'P1 W1 O1 B1 C1 N1 Nb1'
_shelx_space_group_comment
;
The symmetry employed for this shelxl refinement is uniquely defined
by the following loop, which should always be used as a source of
symmetry information in preference to the above space-group names.
They are only intended as comments.
;
_reflns_odcompleteness_completeness 99.94
_reflns_odcompleteness_iscentric 1
_reflns_odcompleteness_theta 66.97
_olex2_refinement_description
;
1. Fixed Uiso
 At 1.2 times of:
  All C(H) groups
2. Restrained distances
 Er4-O3AA \\sim Er4-O2AA \\sim Er4-O1AA \\sim Er4-O0AA \\sim Er4-O4AA \\sim
Er4-O75 \\sim Er4-O42
 with sigma of 0.02
3. Rigid bond restraints
 O0AA, O75, O3AA, O4AA
 with sigma for 1-2 distances of 0.01 and sigma for 1-3 distances of 0.01
4. Uiso/Uaniso restraints and constraints
Uanis(O0AA) \\sim Ueq, Uanis(O42) \\sim Ueq, Uanis(O2AA) \\sim Ueq, Uanis(O3)
\\sim Ueq, Uanis(O75) \\sim Ueq, Uanis(O1AA) \\sim Ueq, Uanis(O4AA) \\sim Ueq,
Uanis(O3AA) \\sim Ueq: with sigma of 0.001 and sigma for terminal atoms of 0.002
Uanis(O66L) \\sim Ueq: with sigma of 0.005 and sigma for terminal atoms of 0.01
5. Others
 Fixed Sof: Er3(0.85) O11(0.85) Er4(0.15) O17(0.75) O18(0.5) O20(0.5)
 O54F(0.85) O75O(0.85) O91T(0.85) O101(0.85) O10(0.5) O112(0.85) O113(0.85)
 O123(0.5) O3(0.5) O42(0.15) O3AA(0.5) O1AA(0.3) O2AA(0.15) O0AA(0.15)
 O75(0.15) O4AA(0.15) O1(0.5)
6.a Aromatic/amide H refined with riding coordinates:
 C2(H2), C3(H3), C5(H5), C6(H6), C7(H7), C8(H8), C9(H9), C11(H11), C12(H12),
 C14(H14), C15(H15), C16I(H16I), C17(H17), C20(H20), C21(H21), C22(H22)
;
_olex2_submission_special_instructions 'No special instructions were received'
_oxdiff_exptl_absorpt_empirical_details
;
Empirical correction (ABSPACK) includes:
- Absorption correction using spherical harmonics
- Frame scaling
;
_oxdiff_exptl_absorpt_empirical_full_max 1.303
_oxdiff_exptl_absorpt_empirical_full_min 0.788

loop_
_space_group_symop_operation_xyz
'x, y, z'
'-x, -y, -z'

loop_
_atom_site_label
_atom_site_type_symbol
_atom_site_fract_x
_atom_site_fract_y
_atom_site_fract_z
_atom_site_U_iso_or_equiv
_atom_site_adp_type
_atom_site_occupancy
_atom_site_site_symmetry_order
_atom_site_calc_flag
_atom_site_refinement_flags_posn
_atom_site_refinement_flags_adp
_atom_site_refinement_flags_occupancy
_atom_site_disorder_assembly
_atom_site_disorder_group
B3 B 0.9292(9) 0.6359(9) 0.5968(9) 0.031(3) Uani 1 1 d . . . . .
B2 B 0.4723(8) 0.7045(7) 0.1513(7) 0.020(3) Uani 1 1 d . . . . .
B1 B 0.5282(7) 0.8561(7) 0.2883(7) 0.019(2) Uani 1 1 d . . . . .
B4 B 0.7644(8) 0.7511(9) 0.7790(8) 0.029(3) Uani 1 1 d . . . . .
C1 C 0.9695(8) 0.5791(7) 0.6560(7) 0.027(3) Uani 1 1 d . . . . .
C2 C 1.0475(8) 0.5679(9) 0.6351(10) 0.055(5) Uani 1 1 d . . . . .
H2 H 1.0782 0.5950 0.5857 0.066 Uiso 1 1 calc R . . . .
C3 C 0.9300(10) 0.5405(10) 0.7332(9) 0.051(4) Uani 1 1 d . . . . .
H3 H 0.8767 0.5461 0.7535 0.061 Uiso 1 1 calc R . . . .
N4 N 1.0836(9) 0.5199(10) 0.6813(11) 0.084(6) Uani 1 1 d . . . . .
C5 C 0.5451(7) 0.9462(6) 0.3650(6) 0.022(2) Uani 1 1 d . . . . .
H5 H 0.5094 0.9754 0.3441 0.027 Uiso 1 1 calc R . . . .
C6 C 0.8482(7) 0.6289(7) 0.9767(8) 0.029(3) Uani 1 1 d . . . . .
H6 H 0.8678 0.6046 1.0173 0.034 Uiso 1 1 calc R . . . .
C7 C 0.3726(7) 0.5143(6) 0.1118(7) 0.023(2) Uani 1 1 d . . . . .
H7 H 0.3527 0.4750 0.1018 0.028 Uiso 1 1 calc R . . . .
C8 C 0.6278(8) 0.9309(7) 0.4443(6) 0.028(3) Uani 1 1 d . . . . .
H8 H 0.6488 0.9487 0.4753 0.033 Uiso 1 1 calc R . . . .
C9 C 0.7693(7) 0.6371(7) 0.9900(7) 0.025(3) Uani 1 1 d . . . . .
H9 H 0.7343 0.6170 1.0395 0.030 Uiso 1 1 calc R . . . .
C10 C 0.7918(6) 0.7042(7) 0.8531(7) 0.022(2) Uani 1 1 d . . . . .
C11 C 0.4535(7) 0.6225(7) 0.0666(6) 0.022(2) Uani 1 1 d . . . . .
H11 H 0.4888 0.6566 0.0248 0.026 Uiso 1 1 calc R . . . .
C12 C 0.8693(7) 0.6915(8) 0.8443(8) 0.034(3) Uani 1 1 d . . . . .
H12 H 0.9051 0.7078 0.7947 0.041 Uiso 1 1 calc R . . . .
C13 C 0.4335(6) 0.6330(7) 0.1395(6) 0.021(2) Uani 1 1 d . . . . .
C14 C 0.7422(6) 0.6756(8) 0.9292(7) 0.029(3) Uani 1 1 d . . . . .
H14 H 0.6887 0.6828 0.9393 0.035 Uiso 1 1 calc R . . . .
C15 C 0.6490(7) 0.8643(7) 0.4306(7) 0.027(3) Uani 1 1 d . . . . .
H15 H 0.6834 0.8355 0.4538 0.032 Uiso 1 1 calc R . . . .
C16I C 0.3791(7) 0.5801(7) 0.1989(7) 0.025(2) Uani 1 1 d . . . . .
H16I H 0.3624 0.5850 0.2486 0.030 Uiso 1 1 calc R . . . .
C17 C 0.3497(7) 0.5207(7) 0.1856(7) 0.024(2) Uani 1 1 d . . . . .
H17 H 0.3146 0.4853 0.2262 0.029 Uiso 1 1 calc R . . . .
C18 C 0.5650(7) 0.8804(6) 0.3475(6) 0.021(2) Uani 1 1 d . . . . .
C20 C 0.6184(7) 0.8408(6) 0.3817(7) 0.023(2) Uani 1 1 d . . . . .
H20 H 0.6345 0.7966 0.3715 0.027 Uiso 1 1 calc R . . . .
Er1 Er 0.49784(3) 0.69738(3) 0.30323(3) 0.01233(12) Uani 1 1 d . . . . .
Er2 Er 0.80984(4) 0.74927(4) 0.61431(4) 0.01953(13) Uani 1 1 d . . . . .
Er3 Er 0.68468(6) 0.90428(6) 0.98728(5) 0.0338(2) Uani 0.85 1 d . . P A 1
N2 N 0.8964(6) 0.6562(7) 0.9047(6) 0.035(3) Uani 1 1 d . . . . .
N3 N 0.5762(6) 0.9689(5) 0.4116(5) 0.023(2) Uani 1 1 d . . . . .
N1 N 0.4240(6) 0.5652(5) 0.0545(5) 0.021(2) Uani 1 1 d . . . . .
Nb3 Nb 0.48948(5) 0.66504(5) 0.52105(4) 0.01195(15) Uani 1 1 d . . . . .
Nb2 Nb 0.59926(5) 0.67368(4) 0.63413(4) 0.01103(15) Uani 1 1 d . . . . .
Nb1 Nb 0.49342(5) 0.51670(4) 0.67344(5) 0.01222(16) Uani 1 1 d . . . . .
O9 O 0.5231(8) 0.8872(7) 0.8512(7) 0.064(4) Uani 1 1 d . . . . .
O5AA O 0.9621(7) 0.6259(7) 0.5204(6) 0.049(3) Uani 1 1 d . . . . .
O11 O 0.6095(6) 0.8276(7) 0.9541(6) 0.037(3) Uani 0.85 1 d . . P A 1
O12 O 0.5861(13) 0.0598(10) 0.0345(9) 0.113(7) Uani 1 1 d . . . . .
O13 O 0.3726(9) 0.9513(12) 0.2238(10) 0.124(9) Uani 1 1 d . . . . .
O14 O 0.3317(15) 0.0602(10) 0.2812(12) 0.123(8) Uani 1 1 d . . . . .
O15 O 0.7823(9) 0.5369(12) 0.4461(11) 0.108(7) Uani 1 1 d . . . . .
Er4 Er 0.7916(5) 1.0172(4) 0.9081(4) 0.0535(17) Uani 0.15 1 d D . P B 2
O17 O 0.0247(16) 0.9135(15) 0.5490(15) 0.110(8) Uiso 0.75 1 d . . P . .
O18 O 0.0855(14) 0.7558(15) 0.4496(13) 0.065(8) Uani 0.5 1 d . . P . .
O19 O 0.7502(7) 0.5211(8) 0.6101(10) 0.074(4) Uani 1 1 d . . . . .
O20 O 0.7435(16) 0.9904(15) 0.5418(15) 0.062(7) Uiso 0.5 1 d . . P . .
O21 O 0.0607(4) 0.8905(4) 0.9249(4) 0.0182(15) Uani 1 1 d . . . . .
O22 O 0.3949(4) 0.7576(4) 0.6804(4) 0.0103(13) Uani 1 1 d . . . . .
O23 O 0.1241(4) 0.6446(4) 1.0366(4) 0.0139(14) Uani 1 1 d . . . . .
O24 O 0.3028(4) 0.8778(4) 0.6247(4) 0.0189(16) Uani 1 1 d . . . . .
O25 O 0.5636(4) 0.6634(4) 0.7498(4) 0.0140(14) Uani 1 1 d . . . . .
O26 O 0.2506(4) 0.8135(4) 0.7868(4) 0.0127(14) Uani 1 1 d . . . . .
O27 O 0.4534(4) 0.7666(4) 0.5229(4) 0.0137(14) Uani 1 1 d . . . . .
O28 O 0.0663(5) 0.7765(4) 1.0444(4) 0.0197(16) Uani 1 1 d . . . . .
O29 O 0.0370(4) 0.7730(4) 0.8059(4) 0.0149(14) Uani 1 1 d . . . . .
O30 O 0.2721(4) 0.6570(4) 1.0380(4) 0.0187(16) Uani 1 1 d . . . . .
O31 O 0.4637(4) 0.6444(4) 0.6577(4) 0.0102(13) Uani 1 1 d . . . . .
O32 O 0.3437(4) 0.8335(4) 0.8771(4) 0.0195(16) Uani 1 1 d . . . . .
O33 O 0.1803(5) 0.9688(4) 0.6203(4) 0.0213(16) Uani 1 1 d . . . . .
O34 O 0.3784(5) 0.8904(5) 0.4713(5) 0.0263(18) Uani 1 1 d . . . . .
O35 O 0.6277(4) 0.6552(4) 0.2940(5) 0.0232(17) Uani 1 1 d . . . . .
O36 O 0.2627(4) 0.9563(4) 0.7257(4) 0.0181(15) Uani 1 1 d . . . . .
O37 O 0.6996(4) 0.6937(4) 0.6111(4) 0.0157(14) Uani 1 1 d . . . . .
O38 O 0.2215(4) 0.7949(4) 0.9990(4) 0.0175(15) Uani 1 1 d . . . . .
O39 O 0.3579(5) 0.9858(4) 0.8079(5) 0.0223(17) Uani 1 1 d . . . . .
O40A O 0.3724(4) 0.6419(4) 0.5528(4) 0.0176(15) Uani 1 1 d . . . . .
O41A O 0.5787(5) 0.8028(4) 0.2534(5) 0.0242(17) Uani 1 1 d . . . . .
O42B O 0.4052(4) 0.7034(4) 0.9168(4) 0.0158(14) Uani 1 1 d . . . . .
O43B O 0.4538(5) 0.8086(4) 0.3295(5) 0.0221(16) Uani 1 1 d . . . . .
O44C O 0.4857(4) 0.7810(4) 0.7738(4) 0.0150(14) Uani 1 1 d . . . . .
O45C O -0.0397(4) 0.6548(4) 1.0960(4) 0.0206(16) Uani 1 1 d . . . . .
O46D O 0.1596(4) 0.8132(4) 0.6844(4) 0.0168(15) Uani 1 1 d . . . . .
O47D O 0.3638(5) 0.7787(5) 1.0243(4) 0.0218(17) Uani 1 1 d . . . . .
O48D O 0.9088(7) 0.8578(8) 0.0657(7) 0.061(3) Uani 1 1 d . . . . .
O49E O -0.0183(4) 0.7647(4) 0.9533(4) 0.0190(16) Uani 1 1 d . . . . .
O50E O -0.0478(5) 0.8906(4) 0.8449(4) 0.0219(16) Uani 1 1 d . . . . .
O51E O 0.1988(8) 0.2735(7) 0.8663(9) 0.074(4) Uani 1 1 d . . . . .
O52F O 0.1665(4) 0.5614(4) 0.9461(4) 0.0145(14) Uani 1 1 d . . . . .
O53F O 0.5658(4) 0.7000(4) 0.8770(4) 0.0205(16) Uani 1 1 d . . . . .
O54F O 0.7117(7) 0.9356(7) 1.0870(7) 0.040(3) Uani 0.85 1 d . . P A 1
O55G O 0.3991(4) 0.6477(4) 0.7942(4) 0.0105(13) Uani 1 1 d . . . . .
O56G O 0.5162(5) 0.9196(4) 0.2283(5) 0.0291(19) Uani 1 1 d . . . . .
O57G O 0.7381(7) 0.8311(7) 0.2074(7) 0.058(3) Uani 1 1 d . . . . .
O58H O 0.1731(4) 0.6763(4) 0.6751(4) 0.0175(15) Uani 1 1 d . . . . .
O59H O 0.8312(5) 0.7875(5) 0.7103(5) 0.030(2) Uani 1 1 d . . . . .
O60I O 0.2173(4) 0.9072(4) 0.8809(4) 0.0202(16) Uani 1 1 d . . . . .
O61J O 0.5888(4) 0.6887(4) 0.5313(4) 0.0139(14) Uani 1 1 d . . . . .
O62J O 0.5477(4) 0.6860(4) 0.1703(4) 0.0203(16) Uani 1 1 d . . . . .
O63K O 0.2469(4) 0.5541(4) 0.6599(4) 0.0157(14) Uani 1 1 d . . . . .
O64K O 0.4240(5) 0.7240(5) 0.2203(5) 0.0242(17) Uani 1 1 d . . . . .
O65L O 0.5933(4) 0.5673(4) 0.6576(4) 0.0155(14) Uani 1 1 d . . . . .
O66L O 0.6290(8) 0.5314(9) 0.4458(9) 0.076(4) Uani 1 1 d . U . . .
O67L O 0.4884(5) 0.7676(5) 0.0809(5) 0.031(2) Uani 1 1 d . . . . .
O68M O 0.3165(4) 0.6384(4) 0.7097(4) 0.0113(13) Uani 1 1 d . . . . .
O69M O 0.3665(4) 0.6646(5) 0.3884(4) 0.0229(17) Uani 1 1 d . . . . .
O70N O 0.3993(4) 0.8876(4) 0.7240(4) 0.0173(15) Uani 1 1 d . . . . .
O71N O 0.7311(5) 0.7047(6) 0.7453(5) 0.035(2) Uani 1 1 d . . . . .
O72O O 0.3085(4) 0.5088(4) 0.8411(4) 0.0144(14) Uani 1 1 d . . . . .
O73O O 0.3763(4) 0.5020(4) 0.6994(4) 0.0165(15) Uani 1 1 d . . . . .
O74O O 0.1340(5) 0.9144(5) 1.0297(5) 0.0272(18) Uani 1 1 d . . . . .
O75O O 0.8138(8) 0.8713(9) 0.9764(7) 0.055(4) Uani 0.85 1 d . . P A 1
O76P O 0.4584(4) 0.8817(4) 0.5798(4) 0.0154(14) Uani 1 1 d . . . . .
O77P O 0.5015(4) 0.5591(4) 0.5640(4) 0.0143(14) Uani 1 1 d . . . . .
O78P O 0.2292(5) 0.6586(5) 0.5303(4) 0.0242(17) Uani 1 1 d . . . . .
O79Q O 0.0399(4) 0.6373(4) 0.9477(4) 0.0147(14) Uani 1 1 d . . . . .
O80Q O 0.5580(4) 0.9107(4) 0.6548(5) 0.0207(16) Uani 1 1 d . . . . .
O81Q O 0.8427(5) 0.6287(5) 0.6253(6) 0.036(2) Uani 1 1 d . . . . .
O82R O 0.1782(4) 0.5506(4) 0.8066(4) 0.0168(15) Uani 1 1 d . . . . .
O83R O 0.4622(4) 0.5114(4) 0.7872(4) 0.0162(15) Uani 1 1 d . . . . .
O84R O 0.9410(5) 0.7159(5) 0.5914(5) 0.0284(19) Uani 1 1 d . . . . .
O85R O 0.8193(8) 0.9165(6) 0.2562(8) 0.059(3) Uani 1 1 d . . . . .
O86S O 0.4701(4) 0.5806(4) 0.8935(4) 0.0136(14) Uani 1 1 d . . . . .
O87S O 0.1968(4) 0.5164(4) 1.0892(4) 0.0194(16) Uani 1 1 d . . . . .
O88S O 0.7089(6) 0.8071(6) 0.8011(6) 0.045(3) Uani 1 1 d . . . . .
O89T O 0.3141(4) 0.5630(4) 0.9509(4) 0.0164(15) Uani 1 1 d . . . . .
O90T O 0.5202(4) 0.4251(4) 0.6781(4) 0.0168(15) Uani 1 1 d . . . . .
O91T O 0.6813(6) 0.7847(6) 1.0728(6) 0.031(2) Uani 0.85 1 d . . P A 1
O92T O 0.9514(10) 0.9545(7) 0.1311(10) 0.081(5) Uani 1 1 d . . . . .
O93U O 0.0501(4) 0.6326(4) 0.8064(4) 0.0162(15) Uani 1 1 d . . . . .
O94U O 0.1324(4) 0.7747(4) 0.9039(4) 0.0116(13) Uani 1 1 d . . . . .
O95U O 0.8351(6) 0.7622(7) 0.4825(5) 0.045(3) Uani 1 1 d . . . . .
O96V O 0.5599(4) 0.7774(4) 0.6314(4) 0.0119(13) Uani 1 1 d . . . . .
O97V O 0.2987(4) 0.7591(4) 0.5802(4) 0.0174(15) Uani 1 1 d . . . . .
O98V O 0.9260(10) 0.9023(9) 0.7012(8) 0.090(6) Uani 1 1 d . . . . .
O99W O 0.1168(5) 0.8947(4) 0.7762(4) 0.0207(16) Uani 1 1 d . . . . .
O100 O 0.2369(5) 0.4216(4) 0.7785(5) 0.0233(17) Uani 1 1 d . . . . .
O101 O 0.7432(8) 0.9072(8) 0.8588(7) 0.051(3) Uani 0.85 1 d . . P A 1
O102 O 0.8841(6) 0.8640(5) 0.5449(5) 0.037(2) Uani 1 1 d . . . . .
O103 O 0.0398(4) 0.5002(4) 0.9217(4) 0.0170(15) Uani 1 1 d . . . . .
O104 O 0.5142(4) 0.6738(4) 0.4220(4) 0.0143(14) Uani 1 1 d . . . . .
O105 O 0.8952(10) 0.8930(8) 0.3683(8) 0.082(5) Uani 1 1 d . . . . .
O106 O 0.7181(6) 0.8428(6) 0.5981(7) 0.044(3) Uani 1 1 d . . . . .
O107 O 0.1727(4) 0.6952(4) 0.8158(4) 0.0114(13) Uani 1 1 d . . . . .
O108 O 0.3971(4) 0.4406(4) 0.9411(4) 0.0210(16) Uani 1 1 d . . . . .
O10 O 0.7421(8) 0.6955(10) 0.4279(9) 0.025(4) Uani 0.5 1 d . . P C 1
O110 O 0.2536(4) 0.7035(4) 0.9010(4) 0.0098(13) Uani 1 1 d . . . . .
O111 O 0.0321(4) 0.7389(4) 0.6766(4) 0.0220(17) Uani 1 1 d . . . . .
O112 O 0.6024(9) 0.9872(8) 0.9288(9) 0.059(4) Uani 0.85 1 d . . P A 1
O113 O 0.5584(6) 0.8909(6) 1.0825(5) 0.027(2) Uani 0.85 1 d . . P A 1
P00M P 0.39169(14) 0.67274(14) 0.71172(13) 0.0102(5) Uani 1 1 d . . . . .
P00N P 0.20449(14) 0.74563(14) 0.85025(14) 0.0112(5) Uani 1 1 d . . . . .
W001 W 0.39335(3) 0.52436(2) 0.87562(2) 0.01217(9) Uani 1 1 d . . . . .
W002 W 0.49755(3) 0.68359(3) 0.83620(3) 0.01255(9) Uani 1 1 d . . . . .
W003 W 0.27314(3) 0.51185(3) 0.75535(3) 0.01291(9) Uani 1 1 d . . . . .
W004 W 0.09637(3) 0.72402(3) 0.73031(3) 0.01350(9) Uani 1 1 d . . . . .
W005 W 0.49120(3) 0.84065(2) 0.67107(3) 0.01337(9) Uani 1 1 d . . . . .
W006 W 0.09970(3) 0.57872(3) 0.88273(3) 0.01267(9) Uani 1 1 d . . . . .
W007 W 0.21931(3) 0.58996(3) 1.00662(3) 0.01326(9) Uani 1 1 d . . . . .
W008 W 0.38085(3) 0.83004(3) 0.55806(3) 0.01444(10) Uani 1 1 d . . . . .
W009 W 0.32176(3) 0.74849(3) 0.96706(3) 0.01421(9) Uani 1 1 d . . . . .
W00A W 0.03779(3) 0.69456(3) 1.01517(3) 0.01460(10) Uani 1 1 d . . . . .
W00B W 0.26935(3) 0.65704(3) 0.60183(3) 0.01391(9) Uani 1 1 d . . . . .
W00C W 0.31724(3) 0.90904(3) 0.79999(3) 0.01534(10) Uani 1 1 d . . . . .
W00D W 0.20853(3) 0.89890(3) 0.68766(3) 0.01602(10) Uani 1 1 d . . . . .
W00E W 0.03198(3) 0.84147(3) 0.86106(3) 0.01683(10) Uani 1 1 d . . . . .
W00F W 0.14263(3) 0.85583(3) 0.97402(3) 0.01766(10) Uani 1 1 d . . . . .
C21 C 1.0454(11) 0.4821(9) 0.7522(11) 0.054(5) Uani 1 1 d . . . . .
H21 H 1.0704 0.4477 0.7827 0.065 Uiso 1 1 calc R . . . .
C22 C 0.9698(12) 0.4935(9) 0.7802(8) 0.051(5) Uani 1 1 d . . . . .
H22 H 0.9429 0.4697 0.8321 0.061 Uiso 1 1 calc R . . . .
O122 O 0.1683(16) 0.8425(14) 0.5088(15) 0.152(9) Uiso 1 1 d . . . . .
O123 O 0.830(2) 0.0219(19) 0.728(2) 0.084(9) Uiso 0.5 1 d . . P . .
O3 O 0.7453(14) 1.0238(12) 0.9349(12) 0.040(5) Uani 0.5 1 d . U P A 1
O42 O 0.800(6) 0.892(3) 0.887(5) 0.07(2) Uani 0.15 1 d D U P B 2
O3AA O 0.6630(10) 0.9454(11) 0.9818(10) 0.028(4) Uani 0.5 1 d D U P B 2
O1AA O 0.773(2) 1.1546(13) 0.863(2) 0.049(9) Uani 0.3 1 d D U P B 2
O2AA O 0.673(3) 0.999(5) 0.870(5) 0.07(2) Uani 0.15 1 d D U P B 2
O0AA O 0.868(4) 0.937(4) 0.990(4) 0.059(19) Uani 0.15 1 d D U P B 2
O75 O 0.831(5) 1.038(4) 0.7636(16) 0.049(15) Uani 0.15 1 d D U P B 2
O4AA O 0.921(3) 1.079(5) 0.812(4) 0.07(2) Uani 0.15 1 d D U P B 2
O1 O 0.7028(15) 0.6717(18) 0.3952(15) 0.071(8) Uani 0.5 1 d . . P D 2

loop_
_atom_site_aniso_label
_atom_site_aniso_U_11
_atom_site_aniso_U_22
_atom_site_aniso_U_33
_atom_site_aniso_U_23
_atom_site_aniso_U_13
_atom_site_aniso_U_12
B3 0.022(7) 0.036(8) 0.032(7) -0.009(6) -0.005(6) 0.007(6)
B2 0.023(6) 0.022(6) 0.015(6) -0.002(5) -0.009(5) 0.001(5)
B1 0.018(6) 0.017(6) 0.025(6) -0.005(5) -0.011(5) -0.009(5)
B4 0.016(6) 0.045(9) 0.022(6) -0.006(6) -0.004(5) 0.005(6)
C1 0.029(6) 0.029(6) 0.031(6) -0.013(5) -0.016(5) -0.004(5)
C2 0.022(7) 0.051(10) 0.062(10) 0.025(8) -0.010(7) -0.004(6)
C3 0.050(9) 0.058(10) 0.033(8) -0.011(7) 0.002(7) 0.010(8)
N4 0.041(8) 0.081(13) 0.099(14) 0.025(11) -0.030(9) 0.005(8)
C5 0.022(5) 0.019(5) 0.021(5) -0.002(4) -0.004(4) 0.000(4)
C6 0.023(6) 0.026(6) 0.041(7) -0.004(5) -0.021(5) -0.009(5)
C7 0.025(6) 0.021(6) 0.028(6) -0.009(5) -0.015(5) 0.006(5)
C8 0.037(7) 0.021(6) 0.015(5) 0.003(4) -0.001(5) -0.002(5)
C9 0.023(6) 0.027(6) 0.024(6) -0.002(5) -0.008(5) -0.014(5)
C10 0.014(5) 0.033(6) 0.022(5) -0.014(5) -0.006(4) -0.001(4)
C11 0.019(5) 0.028(6) 0.020(5) -0.008(5) -0.006(4) 0.000(4)
C12 0.011(5) 0.050(8) 0.035(7) -0.005(6) -0.003(5) 0.004(5)
C13 0.016(5) 0.031(6) 0.018(5) -0.008(5) -0.007(4) -0.002(4)
C14 0.009(5) 0.046(8) 0.025(6) -0.004(5) -0.003(4) 0.001(5)
C15 0.023(6) 0.030(6) 0.025(6) -0.003(5) -0.010(5) 0.005(5)
C16I 0.027(6) 0.030(6) 0.016(5) -0.004(5) -0.008(5) 0.003(5)
C17 0.024(6) 0.025(6) 0.025(6) -0.002(5) -0.013(5) -0.007(5)
C18 0.021(5) 0.016(5) 0.018(5) -0.002(4) 0.001(4) -0.004(4)
C20 0.025(6) 0.011(5) 0.032(6) -0.003(4) -0.011(5) -0.002(4)
Er1 0.0148(3) 0.0123(3) 0.0111(3) -0.0046(2) -0.0044(2) -0.0001(2)
Er2 0.0133(3) 0.0255(3) 0.0200(3) -0.0060(3) -0.0056(2) -0.0027(2)
Er3 0.0294(5) 0.0476(6) 0.0268(4) -0.0162(4) -0.0058(4) -0.0064(4)
N2 0.014(5) 0.050(7) 0.035(6) -0.007(5) -0.006(4) 0.002(5)
N3 0.026(5) 0.021(5) 0.017(4) -0.004(4) -0.002(4) -0.003(4)
N1 0.028(5) 0.024(5) 0.016(4) -0.007(4) -0.013(4) 0.008(4)
Nb3 0.0102(4) 0.0175(4) 0.0089(3) -0.0055(3) -0.0025(3) 0.0015(3)
Nb2 0.0087(3) 0.0139(4) 0.0117(3) -0.0051(3) -0.0037(3) 0.0007(3)
Nb1 0.0123(4) 0.0113(4) 0.0130(4) -0.0056(3) -0.0019(3) 0.0011(3)
O9 0.079(9) 0.059(8) 0.061(8) -0.019(6) -0.029(7) -0.018(7)
O5AA 0.056(7) 0.066(8) 0.034(5) -0.020(5) -0.022(5) 0.019(6)
O11 0.029(6) 0.052(7) 0.034(6) -0.023(5) -0.005(5) -0.012(5)
O12 0.18(2) 0.080(12) 0.072(10) -0.012(9) -0.028(12) -0.057(12)
O13 0.055(9) 0.165(19) 0.092(12) 0.036(12) -0.016(8) 0.049(11)
O14 0.19(2) 0.084(13) 0.136(17) -0.037(12) -0.109(17) 0.044(14)
O15 0.047(8) 0.179(19) 0.146(16) -0.129(15) -0.018(9) -0.006(10)
Er4 0.052(4) 0.059(4) 0.067(4) -0.041(4) -0.022(4) 0.004(3)
O18 0.045(13) 0.078(18) 0.048(13) 0.025(12) -0.018(11) -0.032(13)
O19 0.042(7) 0.058(8) 0.120(12) -0.031(8) -0.019(8) 0.007(6)
O21 0.021(4) 0.015(4) 0.028(4) -0.018(3) -0.009(3) 0.001(3)
O22 0.012(3) 0.010(3) 0.010(3) -0.002(3) -0.005(3) 0.000(3)
O23 0.014(3) 0.018(4) 0.011(3) -0.006(3) -0.003(3) -0.001(3)
O24 0.021(4) 0.012(3) 0.020(4) 0.001(3) -0.006(3) -0.002(3)
O25 0.016(3) 0.011(3) 0.016(3) -0.003(3) -0.008(3) -0.001(3)
O26 0.012(3) 0.010(3) 0.011(3) 0.001(3) -0.001(3) 0.002(3)
O27 0.013(3) 0.016(4) 0.011(3) -0.002(3) -0.004(3) 0.000(3)
O28 0.028(4) 0.022(4) 0.009(3) -0.009(3) 0.000(3) -0.006(3)
O29 0.014(3) 0.018(4) 0.015(3) -0.008(3) -0.005(3) -0.002(3)
O30 0.018(4) 0.023(4) 0.009(3) 0.000(3) 0.000(3) -0.001(3)
O31 0.011(3) 0.010(3) 0.009(3) -0.002(3) -0.003(3) -0.001(3)
O32 0.011(3) 0.020(4) 0.024(4) -0.010(3) 0.003(3) -0.002(3)
O33 0.020(4) 0.019(4) 0.020(4) -0.002(3) -0.003(3) 0.004(3)
O34 0.020(4) 0.027(4) 0.021(4) 0.005(3) -0.002(3) 0.005(3)
O35 0.017(4) 0.024(4) 0.033(4) -0.014(3) -0.007(3) 0.001(3)
O36 0.020(4) 0.010(3) 0.022(4) -0.008(3) 0.001(3) 0.000(3)
O37 0.012(3) 0.020(4) 0.014(3) -0.004(3) -0.004(3) 0.002(3)
O38 0.016(4) 0.021(4) 0.015(3) -0.010(3) -0.001(3) 0.002(3)
O39 0.025(4) 0.019(4) 0.030(4) -0.016(3) -0.009(3) -0.006(3)
O40A 0.018(4) 0.024(4) 0.015(3) -0.007(3) -0.009(3) 0.001(3)
O41A 0.024(4) 0.021(4) 0.025(4) -0.007(3) -0.004(3) -0.007(3)
O42B 0.018(4) 0.017(4) 0.013(3) -0.002(3) -0.007(3) -0.002(3)
O43B 0.021(4) 0.015(4) 0.029(4) -0.006(3) -0.006(3) -0.001(3)
O44C 0.013(3) 0.020(4) 0.016(3) -0.012(3) -0.004(3) 0.000(3)
O45C 0.018(4) 0.027(4) 0.013(3) -0.005(3) 0.001(3) 0.002(3)
O46D 0.015(3) 0.021(4) 0.013(3) -0.005(3) -0.003(3) 0.002(3)
O47D 0.020(4) 0.033(5) 0.019(4) -0.014(3) -0.008(3) -0.004(3)
O48D 0.039(6) 0.077(9) 0.061(8) -0.030(7) 0.001(6) 0.008(6)
O49E 0.013(3) 0.016(4) 0.025(4) 0.003(3) -0.009(3) -0.006(3)
O50E 0.018(4) 0.023(4) 0.022(4) -0.007(3) -0.003(3) 0.006(3)
O51E 0.052(8) 0.053(8) 0.107(11) -0.018(8) -0.017(8) 0.017(6)
O52F 0.015(3) 0.015(3) 0.017(3) -0.008(3) -0.005(3) -0.001(3)
O53F 0.017(4) 0.023(4) 0.017(4) -0.003(3) -0.002(3) -0.001(3)
O54F 0.033(6) 0.054(8) 0.047(7) -0.035(6) -0.013(5) 0.010(5)
O55G 0.013(3) 0.009(3) 0.009(3) 0.000(2) -0.004(3) 0.001(3)
O56G 0.040(5) 0.013(4) 0.037(5) 0.000(3) -0.022(4) -0.005(3)
O57G 0.043(6) 0.065(8) 0.069(8) -0.026(7) -0.015(6) -0.006(6)
O58H 0.012(3) 0.022(4) 0.017(3) -0.003(3) -0.003(3) -0.002(3)
O59H 0.025(4) 0.045(5) 0.017(4) -0.006(4) -0.004(3) -0.006(4)
O60I 0.020(4) 0.014(4) 0.024(4) -0.007(3) -0.002(3) 0.003(3)
O61J 0.012(3) 0.014(3) 0.012(3) -0.004(3) 0.000(3) 0.001(3)
O62J 0.020(4) 0.030(4) 0.013(3) -0.006(3) -0.008(3) -0.002(3)
O63K 0.011(3) 0.020(4) 0.019(4) -0.009(3) -0.006(3) -0.004(3)
O64K 0.023(4) 0.034(5) 0.022(4) -0.011(3) -0.013(3) 0.008(3)
O65L 0.013(3) 0.017(4) 0.015(3) -0.004(3) -0.002(3) 0.006(3)
O66L 0.065(7) 0.088(8) 0.090(8) -0.064(6) -0.006(6) -0.001(6)
O67L 0.034(5) 0.031(5) 0.024(4) 0.005(4) -0.015(4) -0.008(4)
O68M 0.013(3) 0.012(3) 0.011(3) -0.003(3) -0.007(3) -0.001(3)
O69M 0.015(4) 0.033(5) 0.017(4) -0.008(3) 0.002(3) -0.005(3)
O70N 0.014(3) 0.012(3) 0.021(4) -0.002(3) 0.000(3) -0.001(3)
O71N 0.020(4) 0.062(6) 0.023(4) -0.011(4) -0.008(3) -0.015(4)
O72O 0.010(3) 0.017(4) 0.015(3) -0.006(3) -0.001(3) 0.005(3)
O73O 0.021(4) 0.012(3) 0.019(4) -0.006(3) -0.009(3) -0.001(3)
O74O 0.026(4) 0.030(5) 0.028(4) -0.019(4) -0.001(3) -0.002(3)
O75O 0.043(7) 0.078(10) 0.037(7) -0.019(7) -0.001(6) -0.006(7)
O76P 0.014(3) 0.014(3) 0.014(3) -0.002(3) -0.001(3) -0.001(3)
O77P 0.014(3) 0.016(4) 0.017(3) -0.012(3) -0.004(3) -0.001(3)
O78P 0.016(4) 0.039(5) 0.018(4) -0.012(3) -0.003(3) 0.006(3)
O79Q 0.011(3) 0.017(4) 0.013(3) -0.003(3) 0.000(3) -0.003(3)
O80Q 0.015(4) 0.019(4) 0.027(4) -0.009(3) -0.003(3) -0.001(3)
O81Q 0.019(4) 0.033(5) 0.060(6) -0.015(5) -0.016(4) 0.005(4)
O82R 0.019(4) 0.015(4) 0.016(3) -0.003(3) -0.006(3) -0.003(3)
O83R 0.016(3) 0.015(4) 0.017(3) -0.004(3) -0.005(3) 0.002(3)
O84R 0.019(4) 0.031(5) 0.036(5) -0.003(4) -0.016(4) -0.005(3)
O85R 0.063(8) 0.039(6) 0.096(10) -0.032(6) -0.046(7) 0.019(6)
O86S 0.014(3) 0.018(4) 0.010(3) -0.004(3) -0.006(3) 0.003(3)
O87S 0.018(4) 0.022(4) 0.013(3) -0.002(3) 0.002(3) 0.001(3)
O88S 0.040(6) 0.046(6) 0.033(5) 0.000(4) -0.004(4) 0.014(5)
O89T 0.021(4) 0.018(4) 0.010(3) -0.002(3) -0.006(3) -0.002(3)
O90T 0.018(4) 0.015(4) 0.017(3) -0.008(3) -0.003(3) 0.003(3)
O91T 0.027(5) 0.029(6) 0.036(6) -0.011(5) -0.005(4) 0.001(4)
O92T 0.113(13) 0.031(6) 0.111(12) -0.021(7) -0.051(10) 0.015(7)
O93U 0.013(3) 0.019(4) 0.017(3) -0.007(3) -0.002(3) 0.000(3)
O94U 0.009(3) 0.013(3) 0.011(3) -0.007(3) 0.004(3) -0.001(3)
O95U 0.037(5) 0.073(8) 0.022(4) -0.016(5) -0.003(4) -0.017(5)
O96V 0.014(3) 0.012(3) 0.010(3) -0.004(3) -0.003(3) -0.002(3)
O97V 0.013(3) 0.023(4) 0.014(3) -0.005(3) -0.004(3) 0.004(3)
O98V 0.126(14) 0.087(11) 0.066(9) 0.003(8) -0.061(9) -0.059(10)
O99W 0.022(4) 0.013(4) 0.021(4) 0.002(3) -0.005(3) 0.004(3)
O100 0.023(4) 0.018(4) 0.024(4) -0.007(3) 0.002(3) -0.004(3)
O101 0.047(8) 0.065(9) 0.040(7) -0.018(6) -0.008(6) -0.011(7)
O102 0.038(5) 0.032(5) 0.035(5) -0.004(4) -0.009(4) -0.007(4)
O103 0.016(3) 0.018(4) 0.020(4) -0.010(3) -0.005(3) -0.005(3)
O104 0.013(3) 0.020(4) 0.011(3) -0.007(3) -0.004(3) 0.000(3)
O105 0.095(12) 0.070(10) 0.060(8) -0.008(7) -0.008(8) 0.000(8)
O106 0.023(5) 0.038(6) 0.065(7) -0.011(5) -0.011(5) 0.004(4)
O107 0.013(3) 0.009(3) 0.009(3) -0.001(3) -0.001(3) 0.001(3)
O108 0.016(4) 0.019(4) 0.025(4) -0.003(3) -0.005(3) 0.000(3)
O10 0.008(7) 0.050(11) 0.020(8) -0.015(7) -0.004(6) -0.004(7)
O110 0.013(3) 0.011(3) 0.010(3) -0.004(3) -0.008(3) 0.001(3)
O111 0.017(4) 0.027(4) 0.019(4) -0.003(3) -0.007(3) 0.007(3)
O112 0.050(8) 0.059(9) 0.076(10) -0.028(8) -0.027(8) 0.012(7)
O113 0.033(5) 0.030(5) 0.019(4) -0.011(4) -0.004(4) -0.013(4)
P00M 0.0092(11) 0.0132(12) 0.0090(10) -0.0046(9) -0.0028(9) 0.0014(9)
P00N 0.0099(11) 0.0134(12) 0.0105(11) -0.0047(9) -0.0022(9) 0.0008(9)
W001 0.0126(2) 0.0122(2) 0.0107(2) -0.00262(16) -0.00318(16) 0.00171(16)
W002 0.0112(2) 0.0167(2) 0.0112(2) -0.00540(17) -0.00426(16) -0.00002(16)
W003 0.0120(2) 0.0132(2) 0.0144(2) -0.00706(17) -0.00224(17) -0.00069(16)
W004 0.0092(2) 0.0193(2) 0.0120(2) -0.00487(17) -0.00315(16) 0.00148(17)
W005 0.0117(2) 0.0109(2) 0.0161(2) -0.00437(17) -0.00168(17) -0.00059(16)
W006 0.0106(2) 0.0144(2) 0.0120(2) -0.00471(17) -0.00115(16) -0.00159(16)
W007 0.0125(2) 0.0162(2) 0.0100(2) -0.00354(17) -0.00223(16) 0.00119(17)
W008 0.0140(2) 0.0150(2) 0.0112(2) -0.00140(17) -0.00215(17) 0.00225(17)
W009 0.0139(2) 0.0191(2) 0.0123(2) -0.00850(18) -0.00391(17) -0.00021(17)
W00A 0.0121(2) 0.0174(2) 0.0126(2) -0.00572(18) -0.00043(17) 0.00113(17)
W00B 0.0103(2) 0.0225(2) 0.0110(2) -0.00767(18) -0.00363(16) 0.00155(17)
W00C 0.0147(2) 0.0115(2) 0.0188(2) -0.00701(18) -0.00115(18) -0.00021(17)
W00D 0.0153(2) 0.0129(2) 0.0154(2) -0.00140(17) -0.00167(18) 0.00310(17)
W00E 0.0143(2) 0.0178(2) 0.0166(2) -0.00589(18) -0.00195(18) 0.00448(18)
W00F 0.0162(2) 0.0184(2) 0.0191(2) -0.01167(19) -0.00057(18) 0.00079(18)
C21 0.061(11) 0.032(8) 0.069(11) 0.006(8) -0.037(10) -0.012(8)
C22 0.088(13) 0.045(9) 0.024(7) -0.006(6) -0.024(8) -0.025(9)
O3 0.040(5) 0.040(5) 0.040(5) -0.013(2) -0.012(2) 0.001(2)
O42 0.07(2) 0.07(2) 0.07(2) -0.021(7) -0.021(7) 0.004(2)
O3AA 0.028(4) 0.025(4) 0.029(4) -0.008(2) -0.008(2) 0.004(2)
O1AA 0.049(9) 0.049(9) 0.048(9) -0.015(3) -0.015(3) 0.003(2)
O2AA 0.07(2) 0.07(2) 0.07(2) -0.021(7) -0.021(7) 0.004(2)
O0AA 0.06(2) 0.06(2) 0.059(19) -0.018(6) -0.018(6) 0.003(2)
O75 0.049(15) 0.049(15) 0.049(15) -0.015(5) -0.015(5) 0.0027(13)
O4AA 0.07(2) 0.07(2) 0.07(2) -0.021(7) -0.022(7) 0.004(2)
O1 0.041(13) 0.11(2) 0.054(15) -0.020(15) -0.017(12) 0.017(15)

loop_
_atom_type_symbol
_atom_type_description
_atom_type_scat_dispersion_real
_atom_type_scat_dispersion_imag
_atom_type_scat_source
C C 0.0181 0.0091 'International Tables Vol C Tables 4.2.6.8 and 6.1.1.4'
H H 0.0000 0.0000 'International Tables Vol C Tables 4.2.6.8 and 6.1.1.4'
B B 0.0090 0.0039 'International Tables Vol C Tables 4.2.6.8 and 6.1.1.4'
Er Er -9.4367 3.9380 'International Tables Vol C Tables 4.2.6.8 and 6.1.1.4'
N N 0.0311 0.0180 'International Tables Vol C Tables 4.2.6.8 and 6.1.1.4'
Nb Nb -0.1121 2.4826 'International Tables Vol C Tables 4.2.6.8 and 6.1.1.4'
O O 0.0492 0.0322 'International Tables Vol C Tables 4.2.6.8 and 6.1.1.4'
P P 0.2955 0.4335 'International Tables Vol C Tables 4.2.6.8 and 6.1.1.4'
W W -5.4734 5.5774 'International Tables Vol C Tables 4.2.6.8 and 6.1.1.4'
Na Na 0.1353 0.1239 'International Tables Vol C Tables 4.2.6.8 and 6.1.1.4'

loop_
_geom_angle_atom_site_label_1
_geom_angle_atom_site_label_2
_geom_angle_atom_site_label_3
_geom_angle
_geom_angle_site_symmetry_1
_geom_angle_site_symmetry_3
C1 B3 Er2 133.9(9) . .
O5AA B3 C1 108.3(11) . .
O5AA B3 Er2 117.9(9) . .
O5AA B3 O81Q 113.4(12) . .
O5AA B3 O84R 109.8(11) . .
O81Q B3 C1 112.8(11) . .
O81Q B3 Er2 48.9(6) . .
O81Q B3 O84R 99.2(10) . .
O84R B3 C1 113.2(11) . .
O84R B3 Er2 51.1(5) . .
C13 B2 Er1 121.6(7) . .
O62J B2 C13 111.3(9) . .
O62J B2 Er1 54.9(5) . .
O64K B2 C13 112.5(9) . .
O64K B2 Er1 47.1(5) . .
O64K B2 O62J 101.7(9) . .
O67L B2 C13 110.5(9) . .
O67L B2 Er1 127.9(8) . .
O67L B2 O62J 108.6(9) . .
O67L B2 O64K 112.0(10) . .
C18 B1 Er1 122.3(7) . .
O41A B1 C18 111.0(9) . .
O41A B1 Er1 48.5(5) . .
O41A B1 O43B 99.4(8) . .
O43B B1 C18 113.0(9) . .
O43B B1 Er1 51.1(5) . .
O56G B1 C18 112.0(9) . .
O56G B1 Er1 125.7(7) . .
O56G B1 O41A 110.8(10) . .
O56G B1 O43B 110.1(9) . .
C10 B4 Er2 132.7(9) . .
O59H B4 C10 112.9(10) . .
O59H B4 Er2 48.1(6) . .
O59H B4 O88S 110.2(12) . .
O71N B4 C10 113.7(12) . .
O71N B4 Er2 51.1(5) . .
O71N B4 O59H 98.8(10) . .
O71N B4 O88S 111.3(11) . .
O88S B4 C10 109.6(11) . .
O88S B4 Er2 117.7(8) . .
C2 C1 B3 122.1(12) . .
C2 C1 C3 113.1(14) . .
C3 C1 B3 124.7(13) . .
C1 C2 H2 117.8 . .
N4 C2 C1 124.4(15) . .
N4 C2 H2 117.8 . .
C1 C3 H3 119.6 . .
C1 C3 C22 120.8(16) . .
C22 C3 H3 119.6 . .
C21 N4 C2 121.6(17) . .
C18 C5 H5 119.1 . .
N3 C5 H5 119.1 . .
N3 C5 C18 121.8(11) . .
C9 C6 H6 120.6 . .
N2 C6 H6 120.6 . .
N2 C6 C9 118.9(11) . .
C17 C7 H7 120.4 . .
N1 C7 H7 120.4 . .
N1 C7 C17 119.3(11) . .
C15 C8 H8 121.1 . .
N3 C8 H8 121.1 . .
N3 C8 C15 117.8(12) . .
C6 C9 H9 120.4 . .
C6 C9 C14 119.3(11) . .
C14 C9 H9 120.4 . .
C12 C10 B4 120.1(11) . .
C12 C10 C14 114.4(11) . .
C14 C10 B4 125.5(10) . .
C13 C11 H11 118.8 . .
N1 C11 H11 118.8 . .
N1 C11 C13 122.3(11) . .
C10 C12 H12 118.6 . .
N2 C12 C10 122.9(12) . .
N2 C12 H12 118.6 . .
C11 C13 B2 120.4(10) . .
C11 C13 C16I 115.3(11) . .
C16I C13 B2 124.3(10) . .
C9 C14 C10 122.7(11) . .
C9 C14 H14 118.6 . .
C10 C14 H14 118.6 . .
C8 C15 H15 120.3 . .
C8 C15 C20 119.4(11) . .
C20 C15 H15 120.3 . .
C13 C16I H16I 119.2 . .
C17 C16I C13 121.6(11) . .
C17 C16I H16I 119.2 . .
C7 C17 C16I 119.4(11) . .
C7 C17 H17 120.3 . .
C16I C17 H17 120.3 . .
C5 C18 B1 120.3(11) . .
C20 C18 B1 124.9(11) . .
C20 C18 C5 114.7(11) . .
C15 C20 H20 118.6 . .
C18 C20 C15 122.8(11) . .
C18 C20 H20 118.6 . .
B1 Er1 B2 103.7(3) . .
O35 Er1 B2 105.8(3) . .
O35 Er1 B1 99.1(3) . .
O35 Er1 O62J 76.2(3) . .
O41A Er1 B2 95.0(3) . .
O41A Er1 B1 29.2(3) . .
O41A Er1 O35 74.7(3) . .
O41A Er1 O43B 58.7(3) . .
O41A Er1 O62J 85.1(3) . .
O41A Er1 O69M 134.9(3) . .
O43B Er1 B2 106.5(3) . .
O43B Er1 B1 29.6(3) . .
O43B Er1 O35 124.6(3) . .
O43B Er1 O62J 123.4(3) . .
O43B Er1 O69M 76.2(3) . .
O62J Er1 B2 29.7(3) . .
O62J Er1 B1 106.4(3) . .
O64K Er1 B2 28.2(3) . .
O64K Er1 B1 94.4(3) . .
O64K Er1 O35 134.0(3) . .
O64K Er1 O41A 99.9(3) . .
O64K Er1 O43B 85.2(3) . .
O64K Er1 O62J 57.8(3) . .
O64K Er1 O69M 76.7(3) . .
O69M Er1 B2 99.7(3) . .
O69M Er1 B1 105.6(3) . .
O69M Er1 O35 138.8(3) . .
O69M Er1 O62J 125.3(3) . .
O90T Er1 B2 80.6(3) 2_666 .
O90T Er1 B1 175.4(3) 2_666 .
O90T Er1 O35 77.9(3) 2_666 .
O90T Er1 O41A 149.9(3) 2_666 .
O90T Er1 O43B 151.1(3) 2_666 .
O90T Er1 O62J 76.4(3) 2_666 .
O90T Er1 O64K 90.2(3) 2_666 .
O90T Er1 O69M 75.0(3) 2_666 .
O90T Er1 O104 91.0(3) 2_666 .
O104 Er1 B2 171.6(3) . .
O104 Er1 B1 84.7(3) . .
O104 Er1 O35 72.3(3) . .
O104 Er1 O41A 92.3(3) . .
O104 Er1 O43B 80.8(3) . .
O104 Er1 O62J 147.9(3) . .
O104 Er1 O64K 153.2(3) . .
O104 Er1 O69M 77.7(3) . .
B3 Er2 B4 107.5(4) . .
O37 Er2 B3 103.0(4) . .
O37 Er2 B4 102.1(3) . .
O37 Er2 O71N 74.9(3) . .
O37 Er2 O84R 132.1(3) . .
O37 Er2 O95U 76.6(3) . .
O37 Er2 O102 135.7(3) . .
O37 Er2 O106 73.0(3) . .
O59H Er2 B3 102.0(4) . .
O59H Er2 B4 28.8(4) . .
O59H Er2 O37 130.2(3) . .
O59H Er2 O71N 57.5(3) . .
O59H Er2 O81Q 111.5(4) . .
O59H Er2 O84R 84.5(3) . .
O59H Er2 O95U 150.1(3) . .
O59H Er2 O102 76.8(3) . .
O59H Er2 O106 89.7(4) . .
O71N Er2 B3 104.2(4) . .
O71N Er2 B4 28.9(4) . .
O71N Er2 O102 130.1(3) . .
O71N Er2 O106 87.0(4) . .
O81Q Er2 B3 28.9(4) . .
O81Q Er2 B4 102.3(4) . .
O81Q Er2 O37 76.5(3) . .
O81Q Er2 O71N 86.5(4) . .
O81Q Er2 O84R 58.4(3) . .
O81Q Er2 O95U 85.1(4) . .
O81Q Er2 O102 131.7(3) . .
O81Q Er2 O106 149.5(3) . .
O84R Er2 B3 29.9(4) . .
O84R Er2 B4 102.5(3) . .
O84R Er2 O71N 114.5(3) . .
O84R Er2 O102 76.2(3) . .
O84R Er2 O106 149.2(3) . .
O95U Er2 B3 80.4(4) . .
O95U Er2 B4 172.1(4) . .
O95U Er2 O71N 151.5(3) . .
O95U Er2 O84R 83.7(3) . .
O95U Er2 O102 73.8(4) . .
O95U Er2 O106 86.6(4) . .
O102 Er2 B3 103.7(4) . .
O102 Er2 B4 102.7(4) . .
O106 Er2 B3 166.9(4) . .
O106 Er2 B4 85.6(4) . .
O106 Er2 O102 73.0(3) . .
O11 Er3 O112 76.3(5) . .
O11 Er3 O113 75.9(3) . .
O54F Er3 O11 146.5(4) . .
O54F Er3 O75O 76.0(4) . .
O54F Er3 O91T 81.0(4) . .
O54F Er3 O112 113.5(5) . .
O54F Er3 O113 77.0(4) . .
O54F Er3 O3 72.4(6) . .
O75O Er3 O11 115.1(5) . .
O75O Er3 O91T 71.8(4) . .
O75O Er3 O112 145.3(5) . .
O75O Er3 O113 140.6(4) . .
O75O Er3 O3 81.9(7) . .
O91T Er3 O11 73.8(4) . .
O91T Er3 O112 140.9(5) . .
O91T Er3 O113 76.1(4) . .
O101 Er3 O11 70.5(4) . .
O101 Er3 O54F 140.9(4) . .
O101 Er3 O75O 73.5(5) . .
O101 Er3 O91T 111.4(5) . .
O101 Er3 O112 80.8(5) . .
O101 Er3 O113 141.1(4) . .
O101 Er3 O3 79.6(6) . .
O112 Er3 O113 72.7(5) . .
O3 Er3 O11 138.2(6) . .
O3 Er3 O91T 146.4(6) . .
O3 Er3 O112 70.6(7) . .
O3 Er3 O113 116.0(6) . .
C6 N2 C12 121.8(11) . .
C8 N3 C5 123.5(11) . .
C11 N1 C7 122.1(10) . .
O27 Nb3 Nb2 89.1(2) . .
O27 Nb3 O31 83.0(2) . .
O27 Nb3 O40A 81.8(3) . .
O31 Nb3 Nb2 45.26(16) . .
O40A Nb3 Nb2 128.3(2) . .
O40A Nb3 O31 83.0(3) . .
O61J Nb3 Nb2 30.2(2) . .
O61J Nb3 O27 90.8(3) . .
O61J Nb3 O31 75.3(3) . .
O61J Nb3 O40A 157.8(3) . .
O61J Nb3 O77P 90.8(3) . .
O77P Nb3 Nb2 80.7(2) . .
O77P Nb3 O27 156.6(3) . .
O77P Nb3 O31 74.8(3) . .
O77P Nb3 O40A 88.0(3) . .
O104 Nb3 Nb2 132.0(2) . .
O104 Nb3 O27 101.6(3) . .
O104 Nb3 O31 174.9(3) . .
O104 Nb3 O40A 99.7(3) . .
O104 Nb3 O61J 102.3(3) . .
O104 Nb3 O77P 100.9(3) . .
Nb1 Nb2 Nb3 60.61(2) . .
O25 Nb2 Nb3 128.6(2) . .
O25 Nb2 Nb1 89.13(19) . .
O25 Nb2 O31 83.3(3) . .
O25 Nb2 O96V 79.8(3) . .
O31 Nb2 Nb3 45.56(15) . .
O31 Nb2 Nb1 45.78(16) . .
O37 Nb2 Nb3 130.9(2) . .
O37 Nb2 Nb1 132.7(2) . .
O37 Nb2 O25 100.4(3) . .
O37 Nb2 O31 176.2(3) . .
O37 Nb2 O61J 101.2(3) . .
O37 Nb2 O65L 102.5(3) . .
O37 Nb2 O96V 99.1(3) . .
O61J Nb2 Nb3 29.8(2) . .
O61J Nb2 Nb1 81.7(2) . .
O61J Nb2 O25 157.1(3) . .
O61J Nb2 O31 75.3(3) . .
O61J Nb2 O96V 89.5(3) . .
O65L Nb2 Nb3 82.7(2) . .
O65L Nb2 Nb1 30.7(2) . .
O65L Nb2 O25 90.3(3) . .
O65L Nb2 O31 76.3(3) . .
O65L Nb2 O61J 92.3(3) . .
O65L Nb2 O96V 157.6(3) . .
O96V Nb2 Nb3 87.92(19) . .
O96V Nb2 Nb1 128.21(19) . .
O96V Nb2 O31 82.6(2) . .
O31 Nb1 Nb2 45.33(16) . .
O65L Nb1 Nb2 30.1(2) . .
O65L Nb1 O31 75.3(3) . .
O65L Nb1 O73O 157.2(3) . .
O65L Nb1 O83R 88.8(3) . .
O73O Nb1 Nb2 128.3(2) . .
O73O Nb1 O31 83.1(3) . .
O73O Nb1 O83R 81.3(3) . .
O77P Nb1 Nb2 80.9(2) . .
O77P Nb1 O31 74.8(3) . .
O77P Nb1 O65L 91.4(3) . .
O77P Nb1 O73O 89.7(3) . .
O77P Nb1 O83R 156.5(3) . .
O83R Nb1 Nb2 87.6(2) . .
O83R Nb1 O31 82.5(3) . .
O90T Nb1 Nb2 132.3(2) . .
O90T Nb1 O31 175.8(3) . .
O90T Nb1 O65L 102.6(3) . .
O90T Nb1 O73O 99.4(3) . .
O90T Nb1 O77P 101.7(3) . .
O90T Nb1 O83R 101.1(3) . .
O42 Er4 O74O 134(2) . 2_677
O42 Er4 O1AA 151(2) . .
O42 Er4 O75 73(3) . .
O42 Er4 O4AA 100(3) . .
O3AA Er4 O74O 123.1(5) . 2_677
O3AA Er4 O42 71(2) . .
O3AA Er4 O1AA 111.2(10) . .
O3AA Er4 O2AA 47(2) . .
O3AA Er4 O0AA 96(2) . .
O3AA Er4 O75 113.8(19) . .
O3AA Er4 O4AA 168(2) . .
O1AA Er4 O74O 70.9(9) . 2_677
O2AA Er4 O74O 151(2) . 2_677
O2AA Er4 O42 73(3) . .
O2AA Er4 O1AA 87(2) . .
O2AA Er4 O0AA 136(3) . .
O2AA Er4 O75 70(3) . .
O2AA Er4 O4AA 124(3) . .
O0AA Er4 O74O 64(2) . 2_677
O0AA Er4 O42 71(3) . .
O0AA Er4 O1AA 135(2) . .
O0AA Er4 O75 121(3) . .
O0AA Er4 O4AA 88(3) . .
O75 Er4 O74O 122.2(19) . 2_677
O75 Er4 O1AA 80(2) . .
O75 Er4 O4AA 55(3) . .
O4AA Er4 O74O 68(2) . 2_677
O4AA Er4 O1AA 73(2) . .
W00E O21 W00F 122.5(4) . .
P00M O22 W005 127.7(4) . .
P00M O22 W008 126.7(4) . .
W005 O22 W008 91.6(2) . .
W00A O23 W007 151.0(4) . .
W00D O24 W008 161.5(4) . .
W002 O25 Nb2 152.2(4) . .
P00N O26 W00C 128.4(4) . .
P00N O26 W00D 127.9(4) . .
W00C O26 W00D 90.6(2) . .
W008 O27 Nb3 152.6(4) . .
W00A O28 W00F 123.4(4) . .
W00E O29 W004 150.8(4) . .
W009 O30 W007 121.6(4) . .
Nb3 O31 Nb1 89.7(2) . .
Nb2 O31 Nb3 89.2(2) . .
Nb2 O31 Nb1 88.9(2) . .
P00M O31 Nb3 125.5(4) . .
P00M O31 Nb2 126.5(4) . .
P00M O31 Nb1 125.3(3) . .
W00C O32 W009 154.5(4) . .
W00D O36 W00C 120.9(4) . .
Nb2 O37 Er2 156.1(4) . .
W00F O38 W009 150.5(4) . .
W00B O40A Nb3 152.0(4) . .
B1 O41A Er1 102.3(6) . .
W009 O42B W002 162.3(4) . .
B1 O43B Er1 99.3(6) . .
W005 O44C W002 144.5(4) . .
W004 O46D W00D 153.4(4) . .
W00E O49E W00A 124.0(4) . .
W007 O52F W006 153.0(4) . .
P00M O55G W001 127.0(4) . .
P00M O55G W002 127.7(4) . .
W002 O55G W001 91.6(2) . .
W004 O58H W00B 162.1(4) . .
B4 O59H Er2 103.1(8) . .
W00F O60I W00C 149.4(4) . .
Nb3 O61J Nb2 120.0(3) . .
B2 O62J Er1 95.4(6) . .
W00B O63K W003 121.8(4) . .
B2 O64K Er1 104.7(6) . .
Nb2 O65L Nb1 119.2(4) . .
P00M O68M W003 128.1(4) . .
P00M O68M W00B 127.9(4) . .
W003 O68M W00B 90.6(2) . .
W00C O70N W005 162.2(4) . .
B4 O71N Er2 100.0(7) . .
W001 O72O W003 147.2(4) . .
W003 O73O Nb1 152.7(4) . .
W00F O74O Er4 145.3(5) . 2_677
W005 O76P W008 121.7(4) . .
Nb1 O77P Nb3 120.4(3) . .
W00A O79Q W006 148.5(4) . .
B3 O81Q Er2 102.3(8) . .
W006 O82R W003 161.5(4) . .
W001 O83R Nb1 152.4(4) . .
B3 O84R Er2 99.0(7) . .
W002 O86S W001 121.7(3) . .
W007 O89T W001 161.8(4) . .
Nb1 O90T Er1 157.2(4) . 2_666
W004 O93U W006 121.3(4) . .
P00N O94U W00A 123.3(4) . .
P00N O94U W00E 124.3(4) . .
P00N O94U W00F 124.6(4) . .
W00E O94U W00A 91.3(2) . .
W00F O94U W00A 91.6(2) . .
W00F O94U W00E 92.2(2) . .
W005 O96V Nb2 152.2(4) . .
W008 O97V W00B 146.7(4) . .
W00E O99W W00D 151.3(4) . .
Nb3 O104 Er1 158.0(4) . .
P00N O107 W004 129.3(4) . .
P00N O107 W006 127.9(4) . .
W004 O107 W006 89.8(2) . .
P00N O110 W007 128.8(4) . .
P00N O110 W009 128.7(4) . .
W009 O110 W007 89.9(2) . .
O22 P00M O31 108.0(4) . .
O22 P00M O55G 110.7(4) . .
O55G P00M O31 107.9(4) . .
O68M P00M O22 111.2(4) . .
O68M P00M O31 107.9(4) . .
O68M P00M O55G 111.1(4) . .
O26 P00N O94U 107.1(4) . .
O107 P00N O26 111.1(4) . .
O107 P00N O94U 108.0(4) . .
O107 P00N O110 111.3(4) . .
O110 P00N O26 111.7(4) . .
O110 P00N O94U 107.5(4) . .
O72O W001 O55G 85.0(3) . .
O72O W001 O86S 157.0(3) . .
O72O W001 O89T 85.0(3) . .
O83R W001 O55G 82.5(3) . .
O83R W001 O72O 89.5(3) . .
O83R W001 O86S 93.8(3) . .
O83R W001 O89T 164.5(3) . .
O86S W001 O55G 72.9(3) . .
O86S W001 O89T 85.9(3) . .
O89T W001 O55G 82.6(3) . .
O108 W001 O55G 171.4(3) . .
O108 W001 O72O 103.2(3) . .
O108 W001 O83R 100.1(3) . .
O108 W001 O86S 98.7(3) . .
O108 W001 O89T 95.2(3) . .
O25 W002 O42B 165.2(3) . .
O25 W002 O44C 90.3(3) . .
O25 W002 O55G 83.4(3) . .
O25 W002 O86S 93.7(3) . .
O42B W002 O55G 82.1(3) . .
O44C W002 O42B 85.2(3) . .
O44C W002 O55G 84.6(3) . .
O44C W002 O86S 157.3(3) . .
O53F W002 O25 99.5(3) . .
O53F W002 O42B 95.3(3) . .
O53F W002 O44C 102.0(3) . .
O53F W002 O55G 172.7(3) . .
O53F W002 O86S 99.3(3) . .
O86S W002 O42B 85.3(3) . .
O86S W002 O55G 73.7(3) . .
O63K W003 O68M 73.7(3) . .
O72O W003 O63K 158.3(3) . .
O72O W003 O68M 84.7(3) . .
O72O W003 O82R 87.3(3) . .
O73O W003 O63K 90.8(3) . .
O73O W003 O68M 81.8(3) . .
O73O W003 O72O 88.7(3) . .
O73O W003 O82R 163.5(3) . .
O82R W003 O63K 87.1(3) . .
O82R W003 O68M 81.9(3) . .
O100 W003 O63K 98.9(4) . .
O100 W003 O68M 172.6(3) . .
O100 W003 O72O 102.6(4) . .
O100 W003 O73O 98.8(3) . .
O100 W003 O82R 97.7(3) . .
O29 W004 O107 80.9(3) . .
O46D W004 O29 84.6(3) . .
O46D W004 O93U 158.3(3) . .
O46D W004 O107 84.2(3) . .
O58H W004 O29 163.1(3) . .
O58H W004 O46D 90.5(3) . .
O58H W004 O93U 92.1(3) . .
O58H W004 O107 82.5(3) . .
O93U W004 O29 86.7(3) . .
O93U W004 O107 74.7(3) . .
O111 W004 O29 96.3(3) . .
O111 W004 O46D 101.4(3) . .
O111 W004 O58H 100.5(4) . .
O111 W004 O93U 99.3(3) . .
O111 W004 O107 173.5(3) . .
O44C W005 O22 85.2(3) . .
O44C W005 O70N 84.5(3) . .
O44C W005 O76P 158.3(3) . .
O70N W005 O22 82.3(3) . .
O76P W005 O22 74.4(3) . .
O76P W005 O70N 85.4(3) . .
O80Q W005 O22 172.2(3) . .
O80Q W005 O44C 102.0(3) . .
O80Q W005 O70N 95.1(3) . .
O80Q W005 O76P 98.1(3) . .
O80Q W005 O96V 98.4(3) . .
O96V W005 O22 84.7(3) . .
O96V W005 O44C 89.7(3) . .
O96V W005 O70N 166.2(3) . .
O96V W005 O76P 95.7(3) . .
O52F W006 O79Q 86.2(3) . .
O52F W006 O93U 158.6(3) . .
O52F W006 O107 85.7(3) . .
O79Q W006 O107 80.8(3) . .
O82R W006 O52F 89.9(3) . .
O82R W006 O79Q 161.4(3) . .
O82R W006 O93U 90.9(3) . .
O82R W006 O107 80.8(3) . .
O93U W006 O79Q 86.2(3) . .
O93U W006 O107 73.4(3) . .
O103 W006 O52F 102.5(3) . .
O103 W006 O79Q 99.0(3) . .
O103 W006 O82R 99.5(3) . .
O103 W006 O93U 98.4(3) . .
O103 W006 O107 171.8(3) . .
O23 W007 O110 80.2(3) . .
O30 W007 O23 86.2(3) . .
O30 W007 O110 72.6(3) . .
O52F W007 O23 84.2(3) . .
O52F W007 O30 156.8(3) . .
O52F W007 O110 84.9(3) . .
O87S W007 O23 97.2(3) . .
O87S W007 O30 99.9(3) . .
O87S W007 O52F 102.2(3) . .
O87S W007 O89T 100.5(3) . .
O87S W007 O110 172.1(3) . .
O89T W007 O23 162.3(3) . .
O89T W007 O30 91.5(3) . .
O89T W007 O52F 91.2(3) . .
O89T W007 O110 82.4(3) . .
O24 W008 O22 82.1(3) . .
O27 W008 O22 81.6(3) . .
O27 W008 O24 163.6(3) . .
O27 W008 O76P 92.1(3) . .
O27 W008 O97V 89.8(3) . .
O34 W008 O22 172.6(3) . .
O34 W008 O24 96.5(4) . .
O34 W008 O27 100.0(3) . .
O34 W008 O76P 100.4(4) . .
O34 W008 O97V 102.3(4) . .
O76P W008 O22 72.2(3) . .
O76P W008 O24 85.4(3) . .
O97V W008 O22 84.9(3) . .
O97V W008 O24 86.1(3) . .
O97V W008 O76P 156.5(3) . .
O30 W009 O32 157.9(3) . .
O30 W009 O38 88.1(3) . .
O30 W009 O110 75.0(3) . .
O32 W009 O38 83.6(3) . .
O32 W009 O110 83.5(3) . .
O38 W009 O110 81.6(3) . .
O42B W009 O30 93.0(3) . .
O42B W009 O32 89.9(3) . .
O42B W009 O38 164.8(3) . .
O42B W009 O110 84.1(3) . .
O47D W009 O30 100.5(4) . .
O47D W009 O32 100.5(4) . .
O47D W009 O38 94.5(3) . .
O47D W009 O42B 100.1(4) . .
O47D W009 O110 174.1(3) . .
O23 W00A O28 90.3(3) . .
O23 W00A O49E 156.4(3) . .
O23 W00A O79Q 87.9(3) . .
O23 W00A O94U 85.4(3) . .
O28 W00A O49E 87.2(3) . .
O28 W00A O94U 72.2(3) . .
O45C W00A O23 104.1(3) . .
O45C W00A O28 99.3(3) . .
O45C W00A O49E 99.4(3) . .
O45C W00A O79Q 104.0(3) . .
O45C W00A O94U 167.5(3) . .
O49E W00A O94U 71.5(3) . .
O79Q W00A O28 156.3(3) . .
O79Q W00A O49E 85.1(3) . .
O79Q W00A O94U 84.2(3) . .
O40A W00B O58H 164.1(3) . .
O40A W00B O63K 92.7(3) . .
O40A W00B O68M 82.8(3) . .
O40A W00B O97V 89.2(3) . .
O58H W00B O68M 81.9(3) . .
O63K W00B O58H 86.9(3) . .
O63K W00B O68M 73.9(3) . .
O78P W00B O40A 99.3(3) . .
O78P W00B O58H 96.5(3) . .
O78P W00B O63K 98.4(4) . .
O78P W00B O68M 172.2(3) . .
O78P W00B O97V 103.0(4) . .
O97V W00B O58H 85.4(3) . .
O97V W00B O63K 157.9(3) . .
O97V W00B O68M 84.5(3) . .
O32 W00C O26 84.2(3) . .
O32 W00C O36 158.0(3) . .
O32 W00C O60I 85.3(3) . .
O36 W00C O26 74.4(3) . .
O36 W00C O60I 86.6(3) . .
O39 W00C O26 173.5(3) . .
O39 W00C O32 100.9(4) . .
O39 W00C O36 100.1(4) . .
O39 W00C O60I 95.2(4) . .
O39 W00C O70N 100.1(4) . .
O60I W00C O26 81.2(3) . .
O70N W00C O26 83.6(3) . .
O70N W00C O32 90.6(3) . .
O70N W00C O36 91.9(3) . .
O70N W00C O60I 164.6(3) . .
O24 W00D O26 82.3(3) . .
O24 W00D O36 91.0(3) . .
O24 W00D O46D 89.6(3) . .
O24 W00D O99W 162.6(3) . .
O33 W00D O24 99.9(3) . .
O33 W00D O26 173.1(3) . .
O33 W00D O36 99.8(4) . .
O33 W00D O46D 102.3(4) . .
O33 W00D O99W 97.4(3) . .
O36 W00D O26 73.6(3) . .
O36 W00D O99W 88.1(3) . .
O46D W00D O26 84.2(3) . .
O46D W00D O36 157.5(3) . .
O46D W00D O99W 84.7(3) . .
O99W W00D O26 80.7(3) . .
O21 W00E O94U 73.0(3) . .
O29 W00E O21 157.9(3) . .
O29 W00E O49E 87.9(3) . .
O29 W00E O94U 85.0(3) . .
O29 W00E O99W 86.5(3) . .
O49E W00E O21 87.8(3) . .
O49E W00E O94U 73.1(3) . .
O50E W00E O21 100.4(4) . .
O50E W00E O29 101.8(4) . .
O50E W00E O49E 100.7(3) . .
O50E W00E O94U 170.8(3) . .
O50E W00E O99W 102.8(3) . .
O99W W00E O21 88.8(3) . .
O99W W00E O49E 156.5(3) . .
O99W W00E O94U 83.6(3) . .
O21 W00F O94U 72.4(3) . .
O28 W00F O21 85.4(3) . .
O28 W00F O94U 72.9(3) . .
O38 W00F O21 156.5(3) . .
O38 W00F O28 88.2(3) . .
O38 W00F O94U 84.2(3) . .
O60I W00F O21 88.6(3) . .
O60I W00F O28 156.3(3) . .
O60I W00F O38 88.3(3) . .
O60I W00F O94U 83.5(3) . .
O74O W00F O21 100.7(4) . .
O74O W00F O28 101.0(3) . .
O74O W00F O38 102.7(4) . .
O74O W00F O60I 102.7(4) . .
O74O W00F O94U 170.9(3) . .
N4 C21 H21 120.7 . .
N4 C21 C22 118.6(16) . .
C22 C21 H21 120.7 . .
C3 C22 H22 119.4 . .
C21 C22 C3 121.2(15) . .
C21 C22 H22 119.4 . .
O123 O75 Er4 147(8) 1_565 .

loop_
_geom_bond_atom_site_label_1
_geom_bond_atom_site_label_2
_geom_bond_distance
_geom_bond_site_symmetry_2
B3 C1 1.625(19) .
B3 Er2 2.983(15) .
B3 O5AA 1.456(18) .
B3 O81Q 1.474(16) .
B3 O84R 1.506(18) .
B2 C13 1.650(17) .
B2 Er1 3.015(12) .
B2 O62J 1.500(14) .
B2 O64K 1.473(15) .
B2 O67L 1.460(14) .
B1 C18 1.641(16) .
B1 Er1 2.990(12) .
B1 O41A 1.494(16) .
B1 O43B 1.495(13) .
B1 O56G 1.447(15) .
B4 C10 1.625(18) .
B4 Er2 2.988(14) .
B4 O59H 1.477(15) .
B4 O71N 1.466(18) .
B4 O88S 1.488(18) .
C1 C2 1.357(19) .
C1 C3 1.395(19) .
C2 H2 0.9300 .
C2 N4 1.35(2) .
C3 H3 0.9300 .
C3 C22 1.40(2) .
N4 C21 1.30(2) .
C5 H5 0.9300 .
C5 C18 1.391(16) .
C5 N3 1.349(16) .
C6 H6 0.9300 .
C6 C9 1.367(17) .
C6 N2 1.331(17) .
C7 H7 0.9300 .
C7 C17 1.374(17) .
C7 N1 1.338(15) .
C8 H8 0.9300 .
C8 C15 1.377(18) .
C8 N3 1.336(16) .
C9 H9 0.9300 .
C9 C14 1.378(17) .
C10 C12 1.365(16) .
C10 C14 1.397(16) .
C11 H11 0.9300 .
C11 C13 1.392(15) .
C11 N1 1.334(15) .
C12 H12 0.9300 .
C12 N2 1.359(17) .
C13 C16I 1.399(16) .
C14 H14 0.9300 .
C15 H15 0.9300 .
C15 C20 1.392(17) .
C16I H16I 0.9300 .
C16I C17 1.382(17) .
C17 H17 0.9300 .
C18 C20 1.387(16) .
C20 H20 0.9300 .
Er1 O35 2.399(8) .
Er1 O41A 2.290(8) .
Er1 O43B 2.358(8) .
Er1 O62J 2.478(7) .
Er1 O64K 2.282(8) .
Er1 O69M 2.393(7) .
Er1 O90T 2.261(7) 2_666
Er1 O104 2.268(7) .
Er2 O37 2.300(7) .
Er2 O59H 2.285(9) .
Er2 O71N 2.361(8) .
Er2 O81Q 2.299(9) .
Er2 O84R 2.350(8) .
Er2 O95U 2.338(9) .
Er2 O102 2.383(9) .
Er2 O106 2.381(10) .
Er3 O11 2.354(11) .
Er3 O54F 2.326(11) .
Er3 O75O 2.333(14) .
Er3 O91T 2.347(11) .
Er3 O101 2.324(13) .
Er3 O112 2.370(15) .
Er3 O113 2.392(10) .
Er3 O3 2.34(2) .
Nb3 Nb2 3.3599(11) .
Nb3 O27 2.011(7) .
Nb3 O31 2.399(6) .
Nb3 O40A 2.024(7) .
Nb3 O61J 1.930(7) .
Nb3 O77P 1.956(7) .
Nb3 O104 1.751(7) .
Nb2 Nb1 3.3555(11) .
Nb2 O25 2.038(7) .
Nb2 O31 2.387(7) .
Nb2 O37 1.742(7) .
Nb2 O61J 1.950(7) .
Nb2 O65L 1.929(7) .
Nb2 O96V 2.050(7) .
Nb1 O31 2.405(7) .
Nb1 O65L 1.961(7) .
Nb1 O73O 2.013(7) .
Nb1 O77P 1.948(7) .
Nb1 O83R 2.029(7) .
Nb1 O90T 1.764(7) .
Er4 O74O 2.619(11) 2_677
Er4 O42 2.52(2) .
Er4 O3AA 2.502(17) .
Er4 O1AA 2.53(2) .
Er4 O2AA 2.51(2) .
Er4 O0AA 2.52(2) .
Er4 O75 2.52(2) .
Er4 O4AA 2.53(2) .
O21 W00E 1.921(7) .
O21 W00F 1.958(8) .
O22 P00M 1.534(7) .
O22 W005 2.313(7) .
O22 W008 2.397(6) .
O23 W007 1.978(7) .
O23 W00A 1.865(7) .
O24 W008 1.968(8) .
O24 W00D 1.853(8) .
O25 W002 1.841(7) .
O26 P00N 1.528(7) .
O26 W00C 2.322(7) .
O26 W00D 2.377(7) .
O27 W008 1.844(7) .
O28 W00A 1.932(7) .
O28 W00F 1.939(7) .
O29 W004 1.958(7) .
O29 W00E 1.879(7) .
O30 W007 1.938(8) .
O30 W009 1.897(7) .
O31 P00M 1.570(7) .
O32 W009 1.911(8) .
O32 W00C 1.875(8) .
O33 W00D 1.720(8) .
O34 W008 1.711(8) .
O36 W00C 1.936(8) .
O36 W00D 1.905(8) .
O38 W009 1.971(7) .
O38 W00F 1.870(8) .
O39 W00C 1.718(7) .
O40A W00B 1.849(7) .
O42B W002 1.990(7) .
O42B W009 1.840(7) .
O44C W002 1.912(7) .
O44C W005 1.911(7) .
O45C W00A 1.714(7) .
O46D W004 1.889(7) .
O46D W00D 1.901(8) .
O47D W009 1.726(7) .
O49E W00A 1.954(7) .
O49E W00E 1.899(7) .
O50E W00E 1.728(8) .
O52F W006 1.894(7) .
O52F W007 1.891(7) .
O53F W002 1.715(8) .
O55G P00M 1.538(7) .
O55G W001 2.368(6) .
O55G W002 2.341(7) .
O58H W004 1.841(8) .
O58H W00B 1.955(7) .
O60I W00C 1.963(7) .
O60I W00F 1.868(7) .
O63K W003 1.936(7) .
O63K W00B 1.918(7) .
O68M P00M 1.533(7) .
O68M W003 2.366(7) .
O68M W00B 2.371(6) .
O70N W005 1.978(7) .
O70N W00C 1.847(7) .
O72O W001 1.892(7) .
O72O W003 1.901(7) .
O73O W003 1.862(8) .
O74O Er4 2.619(11) 2_677
O74O W00F 1.721(8) .
O76P W005 1.928(7) .
O76P W008 1.938(7) .
O78P W00B 1.710(8) .
O79Q W006 1.953(7) .
O79Q W00A 1.902(7) .
O80Q W005 1.717(8) .
O82R W003 1.921(8) .
O82R W006 1.873(7) .
O83R W001 1.831(7) .
O86S W001 1.938(7) .
O86S W002 1.927(7) .
O87S W007 1.705(7) .
O89T W001 1.973(7) .
O89T W007 1.849(7) .
O90T Er1 2.261(7) 2_666
O93U W004 1.911(7) .
O93U W006 1.935(7) .
O94U P00N 1.575(7) .
O94U W00A 2.394(6) .
O94U W00E 2.361(7) .
O94U W00F 2.359(7) .
O96V W005 1.836(7) .
O97V W008 1.894(8) .
O97V W00B 1.913(8) .
O99W W00D 1.942(8) .
O99W W00E 1.890(7) .
O100 W003 1.732(8) .
O103 W006 1.701(7) .
O107 P00N 1.520(7) .
O107 W004 2.355(7) .
O107 W006 2.395(7) .
O108 W001 1.710(8) .
O110 P00N 1.527(7) .
O110 W007 2.405(6) .
O110 W009 2.333(6) .
O111 W004 1.719(8) .
C21 H21 0.9300 .
C21 C22 1.33(3) .
C22 H22 0.9300 .
O123 O75 0.82(5) 1_545
O75 O123 0.82(5) 1_565

loop_
_smtbx_masks_void_nr
_smtbx_masks_void_average_x
_smtbx_masks_void_average_y
_smtbx_masks_void_average_z
_smtbx_masks_void_volume
_smtbx_masks_void_count_electrons
1 0.000 -0.500 0.500 602.2 123.8
